data_1553795
loop_
_publ_author_name
'Hao, Xiaoyu'
'Lin, Lili'
'Tan, Fei'
'Ge, Shulin'
'Liu, Xiaohua'
'Feng, Xiaoming'

_publ_section_title
;
 Asymmetric synthesis of chromans via the Friedel--Crafts
 alkylation--hemiketalization catalysed by an N,N&#x2032;-dioxide
 scandium(iii) complex
;
_journal_issue 8
_journal_name_full 'Organic Chemistry Frontiers'
_journal_page_first 1647
_journal_paper_doi 10.1039/C7QO00323D
_journal_volume 4
_journal_year 2017
_chemical_absolute_configuration ad
_chemical_formula_moiety 'C19 H19 Br O6'
_chemical_formula_sum 'C19 H19 Br O6'
_chemical_formula_weight 423.25
_space_group_crystal_system orthorhombic
_space_group_IT_number 18
_space_group_name_Hall 'P 2 2ab'
_space_group_name_H-M_alt 'P 21 21 2'
_atom_sites_solution_hydrogens geom
_audit_creation_date 2016-12-23
_audit_creation_method
;
Olex2 1.2
(compiled 2015.09.30 svn.r3233 for OlexSys, GUI svn.r5269)
;
_audit_update_record
;
2016-12-26 deposited with the CCDC.
2017-05-19 downloaded from the CCDC.
;
_cell_angle_alpha 90
_cell_angle_beta 90
_cell_angle_gamma 90
_cell_formula_units_Z 4
_cell_length_a 22.0623(4)
_cell_length_b 14.5144(3)
_cell_length_c 5.67392(10)
_cell_measurement_reflns_used 6046
_cell_measurement_temperature 294.08(10)
_cell_measurement_theta_max 72.2670
_cell_measurement_theta_min 5.0440
_cell_volume 1816.91(6)
_computing_cell_refinement
;
CrysAlisPro, Agilent Technologies,
Version 1.171.37.35 (release 13-08-2014 CrysAlis171 .NET)
(compiled Aug 13 2014,18:06:01)
;
_computing_data_collection
;
CrysAlisPro, Agilent Technologies,
Version 1.171.37.35 (release 13-08-2014 CrysAlis171 .NET)
(compiled Aug 13 2014,18:06:01)
;
_computing_data_reduction
;
CrysAlisPro, Agilent Technologies,
Version 1.171.37.35 (release 13-08-2014 CrysAlis171 .NET)
(compiled Aug 13 2014,18:06:01)
;
_computing_molecular_graphics 'Olex2 (Dolomanov et al., 2009)'
_computing_publication_material 'Olex2 (Dolomanov et al., 2009)'
_computing_structure_refinement 'ShelXL (Sheldrick, 2015)'
_computing_structure_solution 'ShelXT (Sheldrick, 2015)'
_diffrn_ambient_environment air
_diffrn_ambient_temperature 294.08(10)
_diffrn_detector 'CCD plate'
_diffrn_detector_area_resol_mean 15.9595
_diffrn_detector_type EosS2
_diffrn_measured_fraction_theta_full 0.999
_diffrn_measured_fraction_theta_max 0.999
_diffrn_measurement_details
;
#__ type_ start__ end____ width___ exp.time_
  1 omega  -30.00   56.00   1.0000    1.6500
omega____ theta____ kappa____ phi______ frames
    -       36.5421  -64.0000  158.0000 86

#__ type_ start__ end____ width___ exp.time_
  2 omega    1.00   75.00   1.0000    1.6500
omega____ theta____ kappa____ phi______ frames
    -       36.5421  -99.0000   90.0000 74

#__ type_ start__ end____ width___ exp.time_
  3 omega    1.00   75.00   1.0000    1.6500
omega____ theta____ kappa____ phi______ frames
    -       36.5421  -99.0000 -180.0000 74

#__ type_ start__ end____ width___ exp.time_
  4 omega   20.00  104.00   1.0000    1.6500
omega____ theta____ kappa____ phi______ frames
    -       36.5421   57.0000  150.0000 84

#__ type_ start__ end____ width___ exp.time_
  5 omega    0.00   26.00   1.0000    1.6500
omega____ theta____ kappa____ phi______ frames
    -       36.5421   94.0000  120.4310 26

#__ type_ start__ end____ width___ exp.time_
  6 omega   40.00   98.00   1.0000    6.6200
omega____ theta____ kappa____ phi______ frames
    -      108.0000  -45.0000  120.0000 58

#__ type_ start__ end____ width___ exp.time_
  7 omega   91.00  176.00   1.0000    6.6200
omega____ theta____ kappa____ phi______ frames
    -      108.0000   45.0000 -150.0000 85

#__ type_ start__ end____ width___ exp.time_
  8 omega   57.00  150.00   1.0000    6.6200
omega____ theta____ kappa____ phi______ frames
    -      108.0000  178.0000   30.0000 93

#__ type_ start__ end____ width___ exp.time_
  9 omega   37.00  146.00   1.0000    6.6200
omega____ theta____ kappa____ phi______ frames
    -      108.0000  -15.0000  -30.0000 109

#__ type_ start__ end____ width___ exp.time_
 10 omega   40.00   98.00   1.0000    6.6200
omega____ theta____ kappa____ phi______ frames
    -      108.0000  -45.0000 -180.0000 58

#__ type_ start__ end____ width___ exp.time_
 11 omega  100.00  178.00   1.0000    6.6200
omega____ theta____ kappa____ phi______ frames
    -      108.0000  111.0000 -120.0000 78

#__ type_ start__ end____ width___ exp.time_
 12 omega   41.00  113.00   1.0000    6.6200
omega____ theta____ kappa____ phi______ frames
    -      108.0000  -55.0000  -27.0000 72

#__ type_ start__ end____ width___ exp.time_
 13 omega   20.00  104.00   1.0000    1.6500
omega____ theta____ kappa____ phi______ frames
    -       36.5421   57.0000   60.0000 84

#__ type_ start__ end____ width___ exp.time_
 14 omega  -31.00   63.00   1.0000    1.6500
omega____ theta____ kappa____ phi______ frames
    -       36.5421  -77.0000  -60.0000 94

#__ type_ start__ end____ width___ exp.time_
 15 omega   18.00  106.00   1.0000    1.6500
omega____ theta____ kappa____ phi______ frames
    -       36.5421   38.0000 -120.0000 88

#__ type_ start__ end____ width___ exp.time_
 16 omega   17.00  103.00   1.0000    1.6500
omega____ theta____ kappa____ phi______ frames
    -       36.5421   64.0000  -65.0000 86
;
_diffrn_measurement_device 'four-circle diffractometer'
_diffrn_measurement_device_type 'New Gemini, Dual, Cu at zero, EosS2'
_diffrn_measurement_method '\w scans'
_diffrn_orient_matrix_UB_11 -0.0494497000
_diffrn_orient_matrix_UB_12 -0.0512997000
_diffrn_orient_matrix_UB_13 0.1400786000
_diffrn_orient_matrix_UB_21 0.0492838000
_diffrn_orient_matrix_UB_22 -0.0486828000
_diffrn_orient_matrix_UB_23 0.1464371000
_diffrn_orient_matrix_UB_31 -0.0016508000
_diffrn_orient_matrix_UB_32 0.0791130000
_diffrn_orient_matrix_UB_33 0.1807623000
_diffrn_radiation_monochromator graphite
_diffrn_radiation_probe x-ray
_diffrn_radiation_type CuK\a
_diffrn_radiation_wavelength 1.54184
_diffrn_reflns_av_R_equivalents 0.0440
_diffrn_reflns_av_unetI/netI 0.0374
_diffrn_reflns_Laue_measured_fraction_full 0.999
_diffrn_reflns_Laue_measured_fraction_max 0.999
_diffrn_reflns_limit_h_max 26
_diffrn_reflns_limit_h_min -26
_diffrn_reflns_limit_k_max 17
_diffrn_reflns_limit_k_min -16
_diffrn_reflns_limit_l_max 6
_diffrn_reflns_limit_l_min -4
_diffrn_reflns_number 10039
_diffrn_reflns_point_group_measured_fraction_full 0.999
_diffrn_reflns_point_group_measured_fraction_max 0.999
_diffrn_reflns_theta_full 67.078
_diffrn_reflns_theta_max 67.078
_diffrn_reflns_theta_min 5.036
_diffrn_source 'Enhance (Cu) X-ray Source'
_exptl_absorpt_coefficient_mu 3.378
_exptl_absorpt_correction_T_max 1.00000
_exptl_absorpt_correction_T_min 0.29296
_exptl_absorpt_correction_type multi-scan
_exptl_absorpt_process_details
;
CrysAlisPro, Agilent Technologies,
Version 1.171.37.35 (release 13-08-2014 CrysAlis171 .NET)
(compiled Aug 13 2014,18:06:01)
Empirical absorption correction using spherical harmonics,
 implemented in SCALE3 ABSPACK scaling algorithm.
;
_exptl_crystal_colour 'clear light colourless'
_exptl_crystal_colour_lustre clear
_exptl_crystal_colour_modifier light
_exptl_crystal_colour_primary colourless
_exptl_crystal_density_diffrn 1.547
_exptl_crystal_F_000 864
_exptl_crystal_size_max 0.5
_exptl_crystal_size_mid 0.35
_exptl_crystal_size_min 0.25
_refine_diff_density_max 0.579
_refine_diff_density_min -0.633
_refine_diff_density_rms 0.098
_refine_ls_abs_structure_details
;
 Flack x determined using 1279 quotients [(I+)-(I-)]/[(I+)+(I-)]
 (Parsons, Flack and Wagner, Acta Cryst. B69 (2013) 249-259).
;
_refine_ls_abs_structure_Flack -0.011(11)
_refine_ls_extinction_method none
_refine_ls_goodness_of_fit_ref 1.071
_refine_ls_hydrogen_treatment constr
_refine_ls_matrix_type full
_refine_ls_number_parameters 239
_refine_ls_number_reflns 3260
_refine_ls_number_restraints 0
_refine_ls_restrained_S_all 1.071
_refine_ls_R_factor_all 0.0429
_refine_ls_R_factor_gt 0.0420
_refine_ls_shift/su_max 0.000
_refine_ls_shift/su_mean 0.000
_refine_ls_structure_factor_coef Fsqd
_refine_ls_weighting_details 'w=1/[\s^2^(Fo^2^)+(0.0768P)^2^] where P=(Fo^2^+2Fc^2^)/3'
_refine_ls_weighting_scheme calc
_refine_ls_wR_factor_gt 0.1027
_refine_ls_wR_factor_ref 0.1042
_reflns_Friedel_coverage 0.702
_reflns_Friedel_fraction_full 1.000
_reflns_Friedel_fraction_max 1.000
_reflns_number_gt 3171
_reflns_number_total 3260
_reflns_threshold_expression 'I > 2\s(I)'
_cod_data_source_file c7qo00323d2.cif
_cod_data_source_block fxm-ldf-4
_cod_database_code 1553795
_shelx_space_group_comment
;
The symmetry employed for this shelxl refinement is uniquely defined
by the following loop, which should always be used as a source of
symmetry information in preference to the above space-group names.
They are only intended as comments.
;
_reflns_odcompleteness_completeness 99.79
_reflns_odcompleteness_iscentric 1
_reflns_odcompleteness_theta 66.97
_olex2_refinement_description
;
1. Fixed Uiso
 At 1.2 times of:
  All C(H) groups, All C(H,H) groups
 At 1.5 times of:
  All C(H,H,H) groups, All O(H) groups
2.a Ternary CH refined with riding coordinates:
 C00H(H00H)
2.b Secondary CH2 refined with riding coordinates:
 C00M(H00F,H00G)
2.c Aromatic/amide H refined with riding coordinates:
 C008(H008), C00C(H00C), C00D(H00D), C00I(H00I), C00J(H00J), C00O(H00O)
2.d Idealised Me refined as rotating group:
 C00L(H00A,H00B,H00E), C00P(H00K,H00L,H00M), C00Q(H00N,H00P,H00Q)
2.e Idealised tetrahedral OH refined as rotating group:
 O005(H005)
;
_shelx_shelxl_version_number 2014/7
_olex2_date_sample_data_collection 2016-12-23
_olex2_submission_special_instructions 'No special instructions were received'

loop_
_space_group_symop_operation_xyz
'x, y, z'
'-x, -y, z'
'-x+1/2, y+1/2, -z'
'x+1/2, -y+1/2, -z'

loop_
_atom_site_label
_atom_site_type_symbol
_atom_site_fract_x
_atom_site_fract_y
_atom_site_fract_z
_atom_site_U_iso_or_equiv
_atom_site_adp_type
_atom_site_occupancy
_atom_site_site_symmetry_order
_atom_site_calc_flag
_atom_site_refinement_flags_posn
Br01 Br 0.60857(2) 0.93241(3) 1.15026(9) 0.03012(19) Uani 1 1 d .
O002 O 0.33451(13) 0.58357(19) 0.4270(5) 0.0200(6) Uani 1 1 d .
O003 O 0.28940(14) 0.95675(19) 0.4399(6) 0.0243(7) Uani 1 1 d .
O004 O 0.24418(14) 0.8549(2) 0.1125(6) 0.0242(7) Uani 1 1 d .
O005 O 0.32999(14) 0.5203(2) 0.8029(5) 0.0239(7) Uani 1 1 d .
H005 H 0.3023 0.4861 0.7626 0.036 Uiso 1 1 calc GR
O006 O 0.42613(15) 0.4665(2) 0.3178(6) 0.0289(7) Uani 1 1 d .
O007 O 0.37153(19) 0.3738(2) 0.5498(7) 0.0372(9) Uani 1 1 d .
C008 C 0.34263(18) 0.8264(3) 0.6157(7) 0.0190(8) Uani 1 1 d .
H008 H 0.3604 0.8637 0.7297 0.023 Uiso 1 1 calc R
C009 C 0.5421(2) 0.8613(3) 1.0335(8) 0.0215(9) Uani 1 1 d .
C00A C 0.35510(18) 0.7314(3) 0.6163(7) 0.0176(8) Uani 1 1 d .
C00B C 0.27853(17) 0.8099(3) 0.2741(7) 0.0181(8) Uani 1 1 d .
C00C C 0.4905(2) 0.8544(3) 1.1650(8) 0.0238(9) Uani 1 1 d .
H00C H 0.4866 0.8870 1.3053 0.029 Uiso 1 1 calc R
C00D C 0.5481(2) 0.8160(3) 0.8187(8) 0.0246(9) Uani 1 1 d .
H00D H 0.5830 0.8223 0.7286 0.030 Uiso 1 1 calc R
C00E C 0.44845(18) 0.7503(2) 0.8748(7) 0.0176(8) Uani 1 1 d .
C00F C 0.32682(18) 0.6776(3) 0.4461(8) 0.0179(8) Uani 1 1 d .
C00G C 0.30455(18) 0.8659(3) 0.4497(8) 0.0193(8) Uani 1 1 d .
C00H C 0.39689(19) 0.6868(3) 0.7974(7) 0.0183(8) Uani 1 1 d .
H00H H 0.3725 0.6725 0.9371 0.022 Uiso 1 1 calc R
C00I C 0.4441(2) 0.7984(3) 1.0871(7) 0.0208(9) Uani 1 1 d .
H00I H 0.4092 0.7925 1.1780 0.025 Uiso 1 1 calc R
C00J C 0.28958(18) 0.7161(3) 0.2753(7) 0.0187(8) Uani 1 1 d .
H00J H 0.2720 0.6786 0.1613 0.022 Uiso 1 1 calc R
C00K C 0.3882(2) 0.4482(3) 0.4927(7) 0.0200(8) Uani 1 1 d .
C00L C 0.3069(2) 1.0119(3) 0.6344(9) 0.0251(9) Uani 1 1 d .
H00A H 0.2930 1.0739 0.6107 0.038 Uiso 1 1 calc GR
H00B H 0.3503 1.0117 0.6482 0.038 Uiso 1 1 calc GR
H00E H 0.2893 0.9876 0.7760 0.038 Uiso 1 1 calc GR
C00M C 0.41983(19) 0.5961(3) 0.6964(8) 0.0208(9) Uani 1 1 d .
H00F H 0.4471 0.6083 0.5658 0.025 Uiso 1 1 calc R
H00G H 0.4422 0.5628 0.8164 0.025 Uiso 1 1 calc R
C00N C 0.3669(2) 0.5381(3) 0.6119(7) 0.0195(8) Uani 1 1 d .
C00O C 0.5008(2) 0.7615(3) 0.7429(8) 0.0223(8) Uani 1 1 d .
H00O H 0.5041 0.7313 0.5989 0.027 Uiso 1 1 calc R
C00P C 0.2093(2) 0.8002(3) -0.0476(9) 0.0287(10) Uani 1 1 d .
H00K H 0.1880 0.8398 -0.1548 0.043 Uiso 1 1 calc GR
H00L H 0.1808 0.7636 0.0393 0.043 Uiso 1 1 calc GR
H00M H 0.2359 0.7604 -0.1348 0.043 Uiso 1 1 calc GR
C00Q C 0.4468(2) 0.3905(3) 0.1730(9) 0.0294(10) Uani 1 1 d .
H00N H 0.4281 0.3942 0.0205 0.044 Uiso 1 1 calc GR
H00P H 0.4360 0.3333 0.2467 0.044 Uiso 1 1 calc GR
H00Q H 0.4900 0.3937 0.1560 0.044 Uiso 1 1 calc GR

loop_
_atom_site_aniso_label
_atom_site_aniso_U_11
_atom_site_aniso_U_22
_atom_site_aniso_U_33
_atom_site_aniso_U_23
_atom_site_aniso_U_13
_atom_site_aniso_U_12
Br01 0.0273(3) 0.0316(3) 0.0315(3) -0.0047(2) -0.0048(2) -0.01130(19)
O002 0.0195(14) 0.0178(13) 0.0228(14) -0.0021(12) -0.0066(12) 0.0029(11)
O003 0.0250(16) 0.0175(13) 0.0304(16) -0.0004(13) -0.0025(14) 0.0041(12)
O004 0.0217(15) 0.0246(14) 0.0264(17) 0.0043(13) -0.0051(13) 0.0021(12)
O005 0.0253(15) 0.0232(15) 0.0231(15) -0.0039(12) 0.0042(13) -0.0078(12)
O006 0.0333(17) 0.0181(13) 0.0352(19) -0.0050(13) 0.0125(15) 0.0004(12)
O007 0.052(2) 0.0193(16) 0.0408(19) -0.0017(15) 0.0160(18) -0.0040(15)
C008 0.0161(18) 0.0217(18) 0.019(2) -0.0039(16) 0.0017(16) 0.0000(15)
C009 0.020(2) 0.0190(18) 0.025(2) 0.0016(17) -0.0078(18) -0.0062(16)
C00A 0.0134(18) 0.0218(18) 0.0177(19) 0.0012(17) 0.0031(15) 0.0003(15)
C00B 0.0117(17) 0.0242(19) 0.0185(19) 0.0040(17) 0.0021(15) 0.0004(15)
C00C 0.029(2) 0.0236(19) 0.0185(19) -0.0052(18) 0.000(2) 0.0007(16)
C00D 0.021(2) 0.028(2) 0.025(2) 0.0008(18) 0.0047(18) -0.0043(17)
C00E 0.0161(19) 0.0153(17) 0.021(2) 0.0035(16) -0.0034(17) 0.0011(14)
C00F 0.0139(18) 0.0184(18) 0.0216(19) -0.0011(16) 0.0052(17) 0.0000(15)
C00G 0.0140(19) 0.0219(19) 0.022(2) 0.0016(17) 0.0050(17) 0.0006(15)
C00H 0.0179(18) 0.0183(18) 0.019(2) -0.0011(15) -0.0004(16) -0.0016(16)
C00I 0.021(2) 0.0209(18) 0.021(2) -0.0025(16) 0.0018(17) 0.0031(16)
C00J 0.0139(18) 0.024(2) 0.0182(19) -0.0010(16) 0.0014(15) -0.0019(15)
C00K 0.0191(19) 0.021(2) 0.0197(19) -0.0024(15) -0.0041(17) 0.0017(16)
C00L 0.026(2) 0.0186(18) 0.031(2) -0.002(2) 0.002(2) 0.0050(16)
C00M 0.0185(19) 0.0192(18) 0.025(2) -0.0004(16) -0.0016(16) -0.0003(15)
C00N 0.0196(19) 0.0179(18) 0.021(2) 0.0017(16) -0.0012(17) 0.0003(15)
C00O 0.023(2) 0.0248(19) 0.0187(17) -0.0011(17) 0.0000(19) -0.0007(17)
C00P 0.022(2) 0.039(2) 0.026(2) 0.007(2) -0.0079(19) -0.002(2)
C00Q 0.032(2) 0.025(2) 0.031(2) -0.007(2) 0.006(2) 0.0045(18)

loop_
_atom_type_symbol
_atom_type_description
_atom_type_scat_dispersion_real
_atom_type_scat_dispersion_imag
_atom_type_scat_source
C C 0.0181 0.0091 'International Tables Vol C Tables 4.2.6.8 and 6.1.1.4'
H H 0.0000 0.0000 'International Tables Vol C Tables 4.2.6.8 and 6.1.1.4'
Br Br -0.6763 1.2805 'International Tables Vol C Tables 4.2.6.8 and 6.1.1.4'
O O 0.0492 0.0322 'International Tables Vol C Tables 4.2.6.8 and 6.1.1.4'

loop_
_geom_angle_atom_site_label_1
_geom_angle_atom_site_label_2
_geom_angle_atom_site_label_3
_geom_angle
C00F O002 C00N 117.4(3)
C00G O003 C00L 116.6(3)
C00B O004 C00P 117.5(3)
C00N O005 H005 109.5
C00K O006 C00Q 118.1(3)
C00A C008 H008 119.1
C00G C008 H008 119.1
C00G C008 C00A 121.7(4)
C00C C009 Br01 119.4(3)
C00C C009 C00D 121.5(4)
C00D C009 Br01 119.1(3)
C008 C00A C00H 122.4(4)
C00F C00A C008 117.4(4)
C00F C00A C00H 120.1(4)
O004 C00B C00G 115.3(4)
O004 C00B C00J 125.2(4)
C00J C00B C00G 119.5(4)
C009 C00C H00C 120.4
C009 C00C C00I 119.2(4)
C00I C00C H00C 120.4
C009 C00D H00D 120.9
C00O C00D C009 118.3(4)
C00O C00D H00D 120.9
C00I C00E C00H 119.9(4)
C00O C00E C00H 122.4(4)
C00O C00E C00I 117.7(4)
O002 C00F C00A 123.7(4)
O002 C00F C00J 114.6(4)
C00J C00F C00A 121.7(4)
O003 C00G C008 125.3(4)
O003 C00G C00B 115.5(4)
C008 C00G C00B 119.3(4)
C00A C00H C00E 112.8(3)
C00A C00H H00H 107.7
C00E C00H H00H 107.7
C00M C00H C00A 108.3(3)
C00M C00H C00E 112.5(3)
C00M C00H H00H 107.7
C00C C00I C00E 121.3(4)
C00C C00I H00I 119.3
C00E C00I H00I 119.3
C00B C00J C00F 120.2(4)
C00B C00J H00J 119.9
C00F C00J H00J 119.9
O006 C00K C00N 110.6(3)
O007 C00K O006 125.6(4)
O007 C00K C00N 123.8(4)
O003 C00L H00A 109.5
O003 C00L H00B 109.5
O003 C00L H00E 109.5
H00A C00L H00B 109.5
H00A C00L H00E 109.5
H00B C00L H00E 109.5
C00H C00M H00F 109.6
C00H C00M H00G 109.6
H00F C00M H00G 108.2
C00N C00M C00H 110.1(3)
C00N C00M H00F 109.6
C00N C00M H00G 109.6
O002 C00N C00K 102.8(3)
O002 C00N C00M 111.1(3)
O005 C00N O002 111.5(3)
O005 C00N C00K 111.5(3)
O005 C00N C00M 108.0(3)
C00M C00N C00K 112.0(4)
C00D C00O C00E 122.0(4)
C00D C00O H00O 119.0
C00E C00O H00O 119.0
O004 C00P H00K 109.5
O004 C00P H00L 109.5
O004 C00P H00M 109.5
H00K C00P H00L 109.5
H00K C00P H00M 109.5
H00L C00P H00M 109.5
O006 C00Q H00N 109.5
O006 C00Q H00P 109.5
O006 C00Q H00Q 109.5
H00N C00Q H00P 109.5
H00N C00Q H00Q 109.5
H00P C00Q H00Q 109.5

loop_
_geom_bond_atom_site_label_1
_geom_bond_atom_site_label_2
_geom_bond_distance
Br01 C009 1.911(4)
O002 C00F 1.380(5)
O002 C00N 1.431(5)
O003 C00G 1.362(5)
O003 C00L 1.417(6)
O004 C00B 1.357(5)
O004 C00P 1.431(6)
O005 H005 0.8200
O005 C00N 1.380(5)
O006 C00K 1.325(5)
O006 C00Q 1.449(5)
O007 C00K 1.186(5)
C008 H008 0.9300
C008 C00A 1.406(6)
C008 C00G 1.386(6)
C009 C00C 1.365(7)
C009 C00D 1.391(7)
C00A C00F 1.389(6)
C00A C00H 1.524(5)
C00B C00G 1.408(6)
C00B C00J 1.384(6)
C00C H00C 0.9300
C00C C00I 1.380(6)
C00D H00D 0.9300
C00D C00O 1.378(6)
C00E C00H 1.529(5)
C00E C00I 1.395(6)
C00E C00O 1.385(6)
C00F C00J 1.387(6)
C00H H00H 0.9800
C00H C00M 1.522(5)
C00I H00I 0.9300
C00J H00J 0.9300
C00K C00N 1.542(5)
C00L H00A 0.9600
C00L H00B 0.9600
C00L H00E 0.9600
C00M H00F 0.9700
C00M H00G 0.9700
C00M C00N 1.517(6)
C00O H00O 0.9300
C00P H00K 0.9600
C00P H00L 0.9600
C00P H00M 0.9600
C00Q H00N 0.9600
C00Q H00P 0.9600
C00Q H00Q 0.9600

loop_
_geom_torsion_atom_site_label_1
_geom_torsion_atom_site_label_2
_geom_torsion_atom_site_label_3
_geom_torsion_atom_site_label_4
_geom_torsion
Br01 C009 C00C C00I -176.0(3)
Br01 C009 C00D C00O 176.9(3)
O002 C00F C00J C00B -179.6(4)
O004 C00B C00G O003 3.0(5)
O004 C00B C00G C008 -177.0(4)
O004 C00B C00J C00F 178.3(4)
O006 C00K C00N O002 63.8(4)
O006 C00K C00N O005 -176.6(3)
O006 C00K C00N C00M -55.5(5)
O007 C00K C00N O002 -115.0(5)
O007 C00K C00N O005 4.5(6)
O007 C00K C00N C00M 125.7(5)
C008 C00A C00F O002 -179.5(4)
C008 C00A C00F C00J 2.6(6)
C008 C00A C00H C00E -32.9(5)
C008 C00A C00H C00M -158.1(4)
C009 C00C C00I C00E -1.3(7)
C009 C00D C00O C00E -0.6(7)
C00A C008 C00G O003 178.8(4)
C00A C008 C00G C00B -1.3(6)
C00A C00F C00J C00B -1.5(6)
C00A C00H C00M C00N -51.9(5)
C00C C009 C00D C00O -1.5(7)
C00D C009 C00C C00I 2.5(7)
C00E C00H C00M C00N -177.3(3)
C00F O002 C00N O005 81.8(4)
C00F O002 C00N C00K -158.7(3)
C00F O002 C00N C00M -38.8(5)
C00F C00A C00H C00E 148.2(4)
C00F C00A C00H C00M 23.1(5)
C00G C008 C00A C00F -1.2(6)
C00G C008 C00A C00H 180.0(4)
C00G C00B C00J C00F -1.0(6)
C00H C00A C00F O002 -0.6(6)
C00H C00A C00F C00J -178.5(4)
C00H C00E C00I C00C 178.3(4)
C00H C00E C00O C00D -177.3(4)
C00H C00M C00N O002 61.9(5)
C00H C00M C00N O005 -60.7(4)
C00H C00M C00N C00K 176.2(3)
C00I C00E C00H C00A 99.7(4)
C00I C00E C00H C00M -137.4(4)
C00I C00E C00O C00D 1.7(6)
C00J C00B C00G O003 -177.6(4)
C00J C00B C00G C008 2.4(6)
C00L O003 C00G C008 -9.7(6)
C00L O003 C00G C00B 170.3(4)
C00N O002 C00F C00A 8.6(6)
C00N O002 C00F C00J -173.4(3)
C00O C00E C00H C00A -81.3(5)
C00O C00E C00H C00M 41.6(5)
C00O C00E C00I C00C -0.7(6)
C00P O004 C00B C00G -170.7(4)
C00P O004 C00B C00J 10.0(6)
C00Q O006 C00K O007 3.9(7)
C00Q O006 C00K C00N -174.9(4)
